data_7714230
loop_
_publ_author_name
'Kamboj, Nisha'
'Dey, Ayan'
'Lama, Prem'
'Majumder, Moumita'
'Sengupta, Srijan'
'Metre, Ramesh K.'

_publ_section_title
;
 Closed-shell Phenalenyl-based Dinuclear Iron(III) Complex as a Robust
 Cathode for One-Compartment H2O2 Fuel Cell
;
_journal_name_full 'Dalton Transactions'
_journal_paper_doi 10.1039/D3DT02975A
_journal_year 2023
_chemical_formula_sum 'C21 H16 N2 O3'
_chemical_formula_weight 344.36
_space_group_crystal_system orthorhombic
_space_group_IT_number 41
_space_group_name_Hall 'A 2 -2ab'
_space_group_name_H-M_alt 'A e a 2'
_atom_sites_solution_hydrogens mixed
_atom_sites_solution_primary direct
_atom_sites_solution_secondary difmap
_audit_creation_method SHELXL-2019/2
_audit_update_record
;
2023-07-21 deposited with the CCDC.	2023-10-13 downloaded from the CCDC.
;
_cell_angle_alpha 90
_cell_angle_beta 90
_cell_angle_gamma 90
_cell_formula_units_Z 8
_cell_length_a 16.38(2)
_cell_length_b 29.87(4)
_cell_length_c 6.843(9)
_cell_measurement_reflns_used 2265
_cell_measurement_temperature 100(2)
_cell_measurement_theta_max 25.54
_cell_measurement_theta_min 2.49
_cell_volume 3348(7)
_computing_cell_refinement 'Bruker SAINT'
_computing_data_collection 'Bruker APEX3'
_computing_data_reduction 'Bruker SAINT'
_computing_structure_refinement 'SHELXL-2019/2 (Sheldrick, 2019)'
_diffrn_ambient_temperature 100(2)
_diffrn_measured_fraction_theta_full 0.997
_diffrn_measured_fraction_theta_max 0.997
_diffrn_measurement_device_type 'Bruker APEX-III detector'
_diffrn_measurement_method '\f and \w scans'
_diffrn_radiation_type MoK\a
_diffrn_radiation_wavelength 0.71073
_diffrn_reflns_av_R_equivalents 0.0935
_diffrn_reflns_av_unetI/netI 0.1068
_diffrn_reflns_Laue_measured_fraction_full 0.997
_diffrn_reflns_Laue_measured_fraction_max 0.997
_diffrn_reflns_limit_h_max 19
_diffrn_reflns_limit_h_min -14
_diffrn_reflns_limit_k_max 35
_diffrn_reflns_limit_k_min -34
_diffrn_reflns_limit_l_max 8
_diffrn_reflns_limit_l_min -8
_diffrn_reflns_number 10271
_diffrn_reflns_point_group_measured_fraction_full 0.966
_diffrn_reflns_point_group_measured_fraction_max 0.966
_diffrn_reflns_theta_full 24.999
_diffrn_reflns_theta_max 24.999
_diffrn_reflns_theta_min 2.998
_exptl_absorpt_coefficient_mu 0.093
_exptl_absorpt_correction_type multi-scan
_exptl_absorpt_process_details SADABS
_exptl_crystal_colour colourless
_exptl_crystal_density_diffrn 1.366
_exptl_crystal_description block
_exptl_crystal_F_000 1440
_exptl_crystal_size_max 0.210
_exptl_crystal_size_mid 0.190
_exptl_crystal_size_min 0.160
_exptl_transmission_factor_max 0.7453
_exptl_transmission_factor_min 0.5057
_refine_diff_density_max 0.250
_refine_diff_density_min -0.279
_refine_diff_density_rms 0.072
_refine_ls_abs_structure_details
;
 Flack x determined using 576 quotients [(I+)-(I-)]/[(I+)+(I-)]
 (Parsons, Flack and Wagner, Acta Cryst. B69 (2013) 249-259).
;
_refine_ls_abs_structure_Flack -1.3(10)
_refine_ls_extinction_method none
_refine_ls_goodness_of_fit_ref 1.133
_refine_ls_hydrogen_treatment mixed
_refine_ls_matrix_type full
_refine_ls_number_parameters 231
_refine_ls_number_reflns 2837
_refine_ls_number_restraints 7
_refine_ls_restrained_S_all 1.133
_refine_ls_R_factor_all 0.1336
_refine_ls_R_factor_gt 0.0973
_refine_ls_shift/su_max 0.005
_refine_ls_shift/su_mean 0.000
_refine_ls_structure_factor_coef Fsqd
_refine_ls_weighting_details 'w=1/[\s^2^(Fo^2^)+(0.0258P)^2^+15.9223P] where P=(Fo^2^+2Fc^2^)/3'
_refine_ls_weighting_scheme calc
_refine_ls_wR_factor_gt 0.1617
_refine_ls_wR_factor_ref 0.1759
_reflns_Friedel_coverage 0.770
_reflns_Friedel_fraction_full 0.929
_reflns_Friedel_fraction_max 0.929
_reflns_number_gt 2085
_reflns_number_total 2837
_reflns_threshold_expression 'I > 2\s(I)'
_cod_data_source_file d3dt02975a3.cif
_cod_data_source_block hmbh-PLYH2
_cod_original_sg_symbol_Hall 'A 2 -2ac'
_cod_original_sg_symbol_H-M 'A b a 2'
_cod_database_code 7714230
_shelx_shelxl_version_number 2019/2
_shelx_space_group_comment
;
The symmetry employed for this shelxl refinement is uniquely defined
by the following loop, which should always be used as a source of
symmetry information in preference to the above space-group names.
They are only intended as comments.
;
_shelx_estimated_absorpt_t_min 0.981
_shelx_estimated_absorpt_t_max 0.985

loop_
_space_group_symop_operation_xyz
'x, y, z'
'-x, -y, z'
'-x+1/2, y, z+1/2'
'x+1/2, -y, z+1/2'
'x, y+1/2, z+1/2'
'-x, -y+1/2, z+1/2'
'-x+1/2, y+1/2, z+1'
'x+1/2, -y+1/2, z+1'

loop_
_atom_site_label
_atom_site_type_symbol
_atom_site_fract_x
_atom_site_fract_y
_atom_site_fract_z
_atom_site_U_iso_or_equiv
_atom_site_adp_type
_atom_site_occupancy
_atom_site_site_symmetry_order
_atom_site_calc_flag
_atom_site_refinement_flags_posn
_atom_site_refinement_flags_adp
_atom_site_refinement_flags_occupancy
_atom_site_disorder_assembly
_atom_site_disorder_group
O1 O 0.5643(4) 0.7255(2) 0.2750(10) 0.0421(19) Uani 1 1 d . . . . .
O2 O 0.4153(4) 0.57002(18) 0.8275(8) 0.0238(14) Uani 1 1 d . . . . .
O3 O 0.3446(4) 0.54508(19) 1.1531(8) 0.0252(14) Uani 1 1 d . . . . .
N1 N 0.5112(4) 0.6547(2) 0.4463(9) 0.0217(17) Uani 1 1 d . . . . .
H1 H 0.517648 0.683893 0.442253 0.026 Uiso 1 1 calc R U . . .
N2 N 0.4702(5) 0.6359(2) 0.6015(9) 0.0211(17) Uani 1 1 d . . . . .
C1 C 0.5914(6) 0.7003(3) 0.1408(15) 0.037(3) Uani 1 1 d . . . . .
C2 C 0.6307(7) 0.7200(4) -0.0315(16) 0.055(3) Uani 1 1 d . . . . .
H2 H 0.635297 0.751603 -0.040022 0.066 Uiso 1 1 calc R U . . .
C3 C 0.6603(5) 0.6948(3) -0.1772(14) 0.0361(17) Uani 1 1 d . . . . .
H3 H 0.686332 0.709064 -0.284628 0.043 Uiso 1 1 calc R U . . .
C4 C 0.6535(5) 0.6469(3) -0.1750(13) 0.0361(17) Uani 1 1 d . . . . .
C5 C 0.6843(6) 0.6201(4) -0.3278(14) 0.039(3) Uani 1 1 d . . . . .
H5 H 0.711074 0.634040 -0.434799 0.046 Uiso 1 1 calc R U . . .
C6 C 0.6765(6) 0.5739(4) -0.3257(15) 0.046(3) Uani 1 1 d . . . . .
H6 H 0.696950 0.556754 -0.431957 0.055 Uiso 1 1 calc R U . . .
C7 C 0.6390(6) 0.5524(3) -0.1698(13) 0.037(2) Uani 1 1 d . . . . .
H7 H 0.635019 0.520683 -0.167961 0.044 Uiso 1 1 calc R U . . .
C8 C 0.6064(5) 0.5781(3) -0.0124(14) 0.029(2) Uani 1 1 d . . . . .
C9 C 0.6143(5) 0.6258(3) -0.0121(12) 0.026(2) Uani 1 1 d . . . . .
C10 C 0.5824(5) 0.6516(3) 0.1429(12) 0.023(2) Uani 1 1 d . . . . .
C11 C 0.5415(5) 0.6297(3) 0.3012(11) 0.0181(19) Uani 1 1 d . . . . .
C12 C 0.5351(5) 0.5822(3) 0.2980(12) 0.020(2) Uani 1 1 d . . . . .
H12 H 0.508435 0.567501 0.403087 0.024 Uiso 1 1 calc R U . . .
C13 C 0.5659(5) 0.5574(3) 0.1498(14) 0.025(2) Uani 1 1 d . . . . .
H13 H 0.560629 0.525710 0.153405 0.029 Uiso 1 1 calc R U . . .
C14 C 0.4403(5) 0.6635(3) 0.7257(11) 0.021(2) Uani 1 1 d . . . . .
H14 H 0.446399 0.694690 0.703386 0.025 Uiso 1 1 calc R U . . .
C15 C 0.3971(5) 0.6486(3) 0.9001(10) 0.019(2) Uani 1 1 d . . . . .
C16 C 0.3870(5) 0.6034(3) 0.9457(10) 0.0175(19) Uani 1 1 d . . . . .
C17 C 0.3476(5) 0.5910(3) 1.1203(11) 0.023(2) Uani 1 1 d . . . . .
C18 C 0.3135(5) 0.6234(3) 1.2404(11) 0.024(2) Uani 1 1 d . . . . .
H18 H 0.284991 0.614872 1.355370 0.029 Uiso 1 1 calc R U . . .
C19 C 0.3210(5) 0.6686(3) 1.1920(12) 0.027(2) Uani 1 1 d . . . . .
H19 H 0.296850 0.690833 1.272995 0.033 Uiso 1 1 calc R U . . .
C20 C 0.3642(5) 0.6813(3) 1.0239(13) 0.025(2) Uani 1 1 d . . . . .
H20 H 0.371187 0.712143 0.993885 0.030 Uiso 1 1 calc R U . . .
C21 C 0.3023(6) 0.5315(3) 1.3265(13) 0.037(2) Uani 1 1 d . U . . .
H21A H 0.330050 0.543896 1.441277 0.055 Uiso 1 1 calc R U . . .
H21B H 0.302021 0.498747 1.334764 0.055 Uiso 1 1 calc R U . . .
H21C H 0.246052 0.542560 1.321993 0.055 Uiso 1 1 calc R U . . .
H1O2 H 0.445189 0.577829 0.718750 0.18(8) Uiso 1 1 d . . . . .

loop_
_atom_site_aniso_label
_atom_site_aniso_U_11
_atom_site_aniso_U_22
_atom_site_aniso_U_33
_atom_site_aniso_U_23
_atom_site_aniso_U_13
_atom_site_aniso_U_12
O1 0.056(5) 0.029(4) 0.041(4) 0.005(3) 0.019(4) -0.003(3)
O2 0.033(4) 0.023(3) 0.015(3) 0.002(3) 0.007(3) 0.001(3)
O3 0.041(4) 0.025(3) 0.009(3) 0.006(3) 0.003(3) -0.005(3)
N1 0.035(5) 0.010(4) 0.019(3) -0.003(3) 0.011(3) -0.004(3)
N2 0.033(5) 0.022(4) 0.009(3) 0.003(3) 0.003(3) 0.000(4)
C1 0.042(6) 0.035(6) 0.034(6) 0.009(5) 0.011(5) 0.003(5)
C2 0.071(9) 0.040(7) 0.053(7) 0.016(6) 0.027(7) 0.007(6)
C3 0.022(4) 0.065(5) 0.022(3) 0.012(4) 0.000(3) 0.004(4)
C4 0.022(4) 0.065(5) 0.022(3) 0.012(4) 0.000(3) 0.004(4)
C5 0.032(6) 0.071(8) 0.013(4) 0.002(5) -0.010(5) 0.000(6)
C6 0.030(6) 0.083(9) 0.026(5) -0.008(6) -0.012(5) 0.004(6)
C7 0.027(6) 0.051(6) 0.032(5) -0.018(6) -0.001(5) 0.012(5)
C8 0.013(5) 0.048(7) 0.026(5) -0.003(5) -0.007(4) -0.001(4)
C9 0.024(5) 0.039(6) 0.014(4) 0.008(4) -0.001(4) 0.008(4)
C10 0.017(5) 0.037(5) 0.014(4) 0.009(4) -0.002(4) -0.004(4)
C11 0.017(5) 0.025(5) 0.011(4) -0.002(4) 0.005(4) 0.002(4)
C12 0.026(5) 0.018(5) 0.015(4) 0.011(4) 0.001(4) -0.001(4)
C13 0.015(5) 0.024(5) 0.035(5) -0.005(5) -0.013(5) 0.000(4)
C14 0.022(5) 0.023(5) 0.017(4) 0.012(4) -0.006(4) 0.000(4)
C15 0.022(5) 0.028(5) 0.006(3) -0.004(4) -0.002(3) 0.000(4)
C16 0.015(5) 0.031(5) 0.007(4) -0.001(4) -0.003(4) -0.006(4)
C17 0.027(5) 0.023(5) 0.019(4) -0.008(4) -0.008(4) 0.000(4)
C18 0.018(5) 0.042(6) 0.011(4) -0.003(4) 0.006(4) -0.015(4)
C19 0.033(6) 0.036(6) 0.014(4) -0.014(4) 0.012(4) -0.008(5)
C20 0.026(6) 0.026(5) 0.025(4) -0.003(4) 0.000(4) -0.010(4)
C21 0.042(6) 0.037(5) 0.031(4) 0.012(5) 0.019(5) -0.011(4)

loop_
_atom_type_symbol
_atom_type_description
_atom_type_scat_dispersion_real
_atom_type_scat_dispersion_imag
_atom_type_scat_source
C C 0.0033 0.0016 'International Tables Vol C Tables 4.2.6.8 and 6.1.1.4'
H H 0.0000 0.0000 'International Tables Vol C Tables 4.2.6.8 and 6.1.1.4'
N N 0.0061 0.0033 'International Tables Vol C Tables 4.2.6.8 and 6.1.1.4'
O O 0.0106 0.0060 'International Tables Vol C Tables 4.2.6.8 and 6.1.1.4'

loop_
_geom_angle_atom_site_label_1
_geom_angle_atom_site_label_2
_geom_angle_atom_site_label_3
_geom_angle
_geom_angle_site_symmetry_1
_geom_angle_site_symmetry_3
_geom_angle_publ_flag
C16 O2 H1O2 118.4(6) . . ?
C17 O3 C21 115.5(7) . . ?
C11 N1 N2 121.8(7) . . ?
C11 N1 H1 119.1 . . ?
N2 N1 H1 119.1 . . ?
C14 N2 N1 115.9(7) . . ?
O1 C1 C10 123.1(9) . . ?
O1 C1 C2 120.0(9) . . ?
C10 C1 C2 116.8(9) . . ?
C3 C2 C1 122.3(10) . . ?
C3 C2 H2 118.9 . . ?
C1 C2 H2 118.9 . . ?
C2 C3 C4 121.5(9) . . ?
C2 C3 H3 119.2 . . ?
C4 C3 H3 119.2 . . ?
C5 C4 C9 119.2(9) . . ?
C5 C4 C3 122.0(9) . . ?
C9 C4 C3 118.8(9) . . ?
C6 C5 C4 121.6(10) . . ?
C6 C5 H5 119.2 . . ?
C4 C5 H5 119.2 . . ?
C5 C6 C7 120.6(10) . . ?
C5 C6 H6 119.7 . . ?
C7 C6 H6 119.7 . . ?
C6 C7 C8 119.9(10) . . ?
C6 C7 H7 120.1 . . ?
C8 C7 H7 120.1 . . ?
C7 C8 C9 120.2(9) . . ?
C7 C8 C13 121.7(9) . . ?
C9 C8 C13 118.1(8) . . ?
C10 C9 C8 120.8(8) . . ?
C10 C9 C4 120.7(9) . . ?
C8 C9 C4 118.5(9) . . ?
C9 C10 C11 119.4(8) . . ?
C9 C10 C1 119.9(8) . . ?
C11 C10 C1 120.7(8) . . ?
N1 C11 C12 122.8(8) . . ?
N1 C11 C10 118.6(7) . . ?
C12 C11 C10 118.6(8) . . ?
C13 C12 C11 122.1(8) . . ?
C13 C12 H12 119.0 . . ?
C11 C12 H12 119.0 . . ?
C12 C13 C8 121.0(8) . . ?
C12 C13 H13 119.5 . . ?
C8 C13 H13 119.5 . . ?
N2 C14 C15 122.2(8) . . ?
N2 C14 H14 118.9 . . ?
C15 C14 H14 118.9 . . ?
C16 C15 C20 119.7(7) . . ?
C16 C15 C14 122.4(7) . . ?
C20 C15 C14 117.9(8) . . ?
O2 C16 C15 122.2(7) . . ?
O2 C16 C17 117.9(7) . . ?
C15 C16 C17 119.9(7) . . ?
C18 C17 O3 125.3(8) . . ?
C18 C17 C16 120.3(8) . . ?
O3 C17 C16 114.3(7) . . ?
C17 C18 C19 120.0(7) . . ?
C17 C18 H18 120.0 . . ?
C19 C18 H18 120.0 . . ?
C18 C19 C20 120.0(8) . . ?
C18 C19 H19 120.0 . . ?
C20 C19 H19 120.0 . . ?
C15 C20 C19 120.1(8) . . ?
C15 C20 H20 120.0 . . ?
C19 C20 H20 120.0 . . ?
O3 C21 H21A 109.5 . . ?
O3 C21 H21B 109.5 . . ?
H21A C21 H21B 109.5 . . ?
O3 C21 H21C 109.5 . . ?
H21A C21 H21C 109.5 . . ?
H21B C21 H21C 109.5 . . ?

loop_
_geom_bond_atom_site_label_1
_geom_bond_atom_site_label_2
_geom_bond_distance
_geom_bond_site_symmetry_2
_geom_bond_publ_flag
O1 C1 1.267(11) . ?
O2 C16 1.364(10) . ?
O2 H1O2 0.921(6) . ?
O3 C17 1.391(10) . ?
O3 C21 1.432(9) . ?
N1 C11 1.338(10) . ?
N1 N2 1.376(9) . ?
N1 H1 0.8800 . ?
N2 C14 1.281(10) . ?
C1 C10 1.463(13) . ?
C1 C2 1.465(14) . ?
C2 C3 1.339(14) . ?
C2 H2 0.9500 . ?
C3 C4 1.437(13) . ?
C3 H3 0.9500 . ?
C4 C5 1.410(14) . ?
C4 C9 1.433(12) . ?
C5 C6 1.386(14) . ?
C5 H5 0.9500 . ?
C6 C7 1.388(14) . ?
C6 H6 0.9500 . ?
C7 C8 1.426(13) . ?
C7 H7 0.9500 . ?
C8 C9 1.431(12) . ?
C8 C13 1.433(13) . ?
C9 C10 1.412(12) . ?
C10 C11 1.433(11) . ?
C11 C12 1.420(10) . ?
C12 C13 1.355(12) . ?
C12 H12 0.9500 . ?
C13 H13 0.9500 . ?
C14 C15 1.457(10) . ?
C14 H14 0.9500 . ?
C15 C16 1.396(11) . ?
C15 C20 1.402(11) . ?
C16 C17 1.407(11) . ?
C17 C18 1.388(11) . ?
C18 C19 1.396(12) . ?
C18 H18 0.9500 . ?
C19 C20 1.403(12) . ?
C19 H19 0.9500 . ?
C20 H20 0.9500 . ?
C21 H21A 0.9800 . ?
C21 H21B 0.9800 . ?
C21 H21C 0.9800 . ?

loop_
_geom_torsion_atom_site_label_1
_geom_torsion_atom_site_label_2
_geom_torsion_atom_site_label_3
_geom_torsion_atom_site_label_4
_geom_torsion
_geom_torsion_site_symmetry_1
_geom_torsion_site_symmetry_2
_geom_torsion_site_symmetry_3
_geom_torsion_site_symmetry_4
_geom_torsion_publ_flag
C11 N1 N2 C14 -176.4(8) . . . . ?
O1 C1 C2 C3 -179.9(10) . . . . ?
C10 C1 C2 C3 -2.7(17) . . . . ?
C1 C2 C3 C4 1.4(17) . . . . ?
C2 C3 C4 C5 179.9(10) . . . . ?
C2 C3 C4 C9 -0.1(15) . . . . ?
C9 C4 C5 C6 1.0(14) . . . . ?
C3 C4 C5 C6 -179.1(9) . . . . ?
C4 C5 C6 C7 -1.2(15) . . . . ?
C5 C6 C7 C8 1.5(14) . . . . ?
C6 C7 C8 C9 -1.7(14) . . . . ?
C6 C7 C8 C13 178.9(8) . . . . ?
C7 C8 C9 C10 -179.9(8) . . . . ?
C13 C8 C9 C10 -0.5(13) . . . . ?
C7 C8 C9 C4 1.5(13) . . . . ?
C13 C8 C9 C4 -179.1(8) . . . . ?
C5 C4 C9 C10 -179.7(8) . . . . ?
C3 C4 C9 C10 0.3(13) . . . . ?
C5 C4 C9 C8 -1.1(13) . . . . ?
C3 C4 C9 C8 178.9(8) . . . . ?
C8 C9 C10 C11 -0.2(13) . . . . ?
C4 C9 C10 C11 178.3(8) . . . . ?
C8 C9 C10 C1 179.7(8) . . . . ?
C4 C9 C10 C1 -1.7(13) . . . . ?
O1 C1 C10 C9 179.9(9) . . . . ?
C2 C1 C10 C9 2.8(14) . . . . ?
O1 C1 C10 C11 -0.1(16) . . . . ?
C2 C1 C10 C11 -177.2(9) . . . . ?
N2 N1 C11 C12 -1.2(13) . . . . ?
N2 N1 C11 C10 179.1(7) . . . . ?
C9 C10 C11 N1 -179.5(7) . . . . ?
C1 C10 C11 N1 0.5(13) . . . . ?
C9 C10 C11 C12 0.7(13) . . . . ?
C1 C10 C11 C12 -179.3(8) . . . . ?
N1 C11 C12 C13 179.8(8) . . . . ?
C10 C11 C12 C13 -0.5(13) . . . . ?
C11 C12 C13 C8 -0.3(13) . . . . ?
C7 C8 C13 C12 -179.8(8) . . . . ?
C9 C8 C13 C12 0.8(13) . . . . ?
N1 N2 C14 C15 -178.4(7) . . . . ?
N2 C14 C15 C16 1.4(12) . . . . ?
N2 C14 C15 C20 -177.9(8) . . . . ?
C20 C15 C16 O2 177.8(7) . . . . ?
C14 C15 C16 O2 -1.6(12) . . . . ?
C20 C15 C16 C17 -3.2(12) . . . . ?
C14 C15 C16 C17 177.5(7) . . . . ?
C21 O3 C17 C18 0.0(12) . . . . ?
C21 O3 C17 C16 -178.0(7) . . . . ?
O2 C16 C17 C18 -176.3(7) . . . . ?
C15 C16 C17 C18 4.7(12) . . . . ?
O2 C16 C17 O3 1.8(11) . . . . ?
C15 C16 C17 O3 -177.3(7) . . . . ?
O3 C17 C18 C19 179.7(8) . . . . ?
C16 C17 C18 C19 -2.5(13) . . . . ?
C17 C18 C19 C20 -1.1(13) . . . . ?
C16 C15 C20 C19 -0.4(12) . . . . ?
C14 C15 C20 C19 179.0(8) . . . . ?
C18 C19 C20 C15 2.5(13) . . . . ?
